data_1555767
loop_
_publ_author_name
'Lynch, Denis'
'Deasy, Rebecca E.'
'Clarke, Leslie-Ann'
'Slattery, Catherine N.'
'Khandavilli, U. B. Rao'
'Lawrence, Simon E.'
'Maguire, Anita R.'
'Magnus, Nicholas A.'
'Moynihan, Humphrey A.'

_publ_section_title
;
 Exploring the Scope of Asymmetric Synthesis of \b-Hydroxy-\g-lactams via
 Noyori-type Reductions.
;
_journal_issue 19
_journal_name_full 'Organic letters'
_journal_page_first 4978
_journal_page_last 4981
_journal_paper_doi 10.1021/acs.orglett.6b02416
_journal_volume 18
_journal_year 2016
_chemical_absolute_configuration ad
_chemical_formula_moiety 'C19 H21 N O2'
_chemical_formula_sum 'C19 H21 N O2'
_chemical_formula_weight 295.37
_space_group_crystal_system orthorhombic
_space_group_IT_number 19
_space_group_name_Hall 'P 2ac 2ab'
_space_group_name_H-M_alt 'P 21 21 21'
_atom_sites_solution_hydrogens geom
_cell_angle_alpha 90
_cell_angle_beta 90
_cell_angle_gamma 90
_cell_formula_units_Z 4
_cell_length_a 5.3836(3)
_cell_length_b 31.775(2)
_cell_length_c 9.5511(6)
_cell_measurement_reflns_used 3862
_cell_measurement_temperature 296.(2)
_cell_measurement_theta_max 64.2453
_cell_measurement_theta_min 4.8332
_cell_volume 1633.85(17)
_computing_cell_refinement 'SAINT V8.34A (Bruker AXS Inc., 2013)'
_computing_data_collection 'Bruker Instrument Service v2013.12.0.0'
_computing_data_reduction 'SAINT V8.34A (Bruker AXS Inc., 2013)'
_computing_structure_refinement 'SHELXL-2014/7 (Sheldrick, 2014)'
_diffrn_ambient_temperature 296.(2)
_diffrn_detector_area_resol_mean 8.3333
_diffrn_measured_fraction_theta_full 0.940
_diffrn_measured_fraction_theta_max 0.940
_diffrn_measurement_device_type 'Bruker ACS Kappa APEX II DUO diffractometer'
_diffrn_measurement_method '\w and \f scans'
_diffrn_radiation_monochromator 'Incoatec Montel Multilayer Mirror'
_diffrn_radiation_type CuK\a
_diffrn_radiation_wavelength 1.54178
_diffrn_reflns_av_R_equivalents 0.0417
_diffrn_reflns_av_unetI/netI 0.0496
_diffrn_reflns_limit_h_max 6
_diffrn_reflns_limit_h_min -4
_diffrn_reflns_limit_k_max 36
_diffrn_reflns_limit_k_min -37
_diffrn_reflns_limit_l_max 11
_diffrn_reflns_limit_l_min -11
_diffrn_reflns_number 7369
_diffrn_reflns_theta_full 66.57
_diffrn_reflns_theta_max 66.57
_diffrn_reflns_theta_min 4.84
_diffrn_source 'Incoatec Microfocus X-ray Source I\mS'
_diffrn_source_type Microfocus
_exptl_absorpt_coefficient_mu 0.613
_exptl_absorpt_correction_T_max 0.95
_exptl_absorpt_correction_T_min 0.81
_exptl_absorpt_correction_type multi-scan
_exptl_absorpt_process_details 'SADABS V2014/5 (Bruker AXS Inc.)'
_exptl_crystal_colour 'clear colourless'
_exptl_crystal_density_diffrn 1.201
_exptl_crystal_density_method 'not measured'
_exptl_crystal_description plate
_exptl_crystal_F_000 632
_exptl_crystal_size_max 0.196
_exptl_crystal_size_mid 0.124
_exptl_crystal_size_min 0.084
_refine_diff_density_max 0.269
_refine_diff_density_min -0.239
_refine_ls_abs_structure_details
;
Flack x determined using 838 quotients [(I+)-(I-)]/[(I+)+(I-)]
(Parsons, Flack and Wagner, Acta Cryst. B69 (2013) 249-259).
;
_refine_ls_abs_structure_Flack 0.12(15)
_refine_ls_extinction_method none
_refine_ls_goodness_of_fit_ref 1.087
_refine_ls_hydrogen_treatment constr
_refine_ls_matrix_type full
_refine_ls_number_parameters 200
_refine_ls_number_reflns 2676
_refine_ls_number_restraints 0
_refine_ls_restrained_S_all 1.087
_refine_ls_R_factor_all 0.0870
_refine_ls_R_factor_gt 0.0826
_refine_ls_shift/su_max 0.000
_refine_ls_shift/su_mean 0.000
_refine_ls_structure_factor_coef Fsqd
_refine_ls_weighting_details 'w=1/[\s^2^(Fo^2^)+(0.0882P)^2^+1.4305P] where P=(Fo^2^+2Fc^2^)/3'
_refine_ls_weighting_scheme calc
_refine_ls_wR_factor_gt 0.2296
_refine_ls_wR_factor_ref 0.2324
_reflns_number_gt 2394
_reflns_number_total 2676
_reflns_threshold_expression 'I > 2\s(I)'
_cod_data_source_file ol6b02416_si_002.cif
_cod_data_source_block Compound_4d
_cod_database_code 1555767

loop_
_space_group_symop_operation_xyz
'x, y, z'
'-x+1/2, -y, z+1/2'
'x+1/2, -y+1/2, -z'
'-x, y+1/2, -z+1/2'

loop_
_atom_site_type_symbol
_atom_site_label
_atom_site_fract_x
_atom_site_fract_y
_atom_site_fract_z
_atom_site_U_iso_or_equiv
_atom_site_adp_type
_atom_site_calc_flag
_atom_site_refinement_flags_adp
_atom_site_refinement_flags_posn
_atom_site_occupancy
N N1 0.5876(11) 0.07199(16) 0.1539(5) 0.0690(14) Uani d . . 1
C C2 0.5586(12) 0.04060(19) 0.0634(6) 0.0590(13) Uani d . . 1
C C3 0.4004(15) 0.0184(2) 0.2863(6) 0.0741(19) Uani d . . 1
H H3A 0.2339 0.0137 0.3219 0.089 Uiso calc U R 1
H H3B 0.5173 0.0029 0.3439 0.089 Uiso calc U R 1
C C4 0.4614(19) 0.0646(2) 0.2865(6) 0.087(2) Uani d . . 1
H H4A 0.3112 0.0813 0.2929 0.104 Uiso calc U R 1
H H4B 0.5688 0.0715 0.3647 0.104 Uiso calc U R 1
C C5 0.4198(11) 0.00466(17) 0.1326(5) 0.0546(13) Uani d . . 1
H H5 0.2527 0.0026 0.0924 0.066 Uiso calc U R 1
O O6 0.6277(11) 0.04148(15) -0.0596(4) 0.0826(15) Uani d . . 1
C C7 0.7101(16) 0.1113(2) 0.1221(10) 0.089(2) Uani d . . 1
H H7A 0.801 0.1083 0.035 0.106 Uiso calc U R 1
H H7B 0.8296 0.1174 0.1953 0.106 Uiso calc U R 1
C C8 0.5349(15) 0.1479(2) 0.1089(7) 0.0746(18) Uani d . . 1
C C9 0.3472(14) 0.1481(3) 0.0112(9) 0.085(2) Uani d . . 1
H H9 0.3295 0.1253 -0.0489 0.102 Uiso calc U R 1
C C10 0.182(2) 0.1820(3) 0.0003(11) 0.111(3) Uani d . . 1
H H10 0.0501 0.1813 -0.0625 0.133 Uiso calc U R 1
C C11 0.221(3) 0.2166(3) 0.0856(13) 0.117(4) Uani d . . 1
H H11 0.1173 0.2399 0.0777 0.14 Uiso calc U R 1
C C12 0.407(3) 0.2170(3) 0.1799(10) 0.115(4) Uani d . . 1
H H12 0.4287 0.2402 0.2378 0.138 Uiso calc U R 1
C C13 0.568(2) 0.1829(2) 0.1916(8) 0.099(3) Uani d . . 1
H H13 0.6987 0.1838 0.2554 0.119 Uiso calc U R 1
C C14 0.5578(11) -0.03685(18) 0.1092(5) 0.0553(13) Uani d . . 1
H H14 0.5541 -0.0423 0.0082 0.066 Uiso calc U R 1
O O15 0.8080(7) -0.03465(13) 0.1476(4) 0.0639(11) Uani d . . 1
H H15 0.8513 -0.0099 0.1513 0.096 Uiso calc U R 1
C C16 0.4227(12) -0.07354(19) 0.1793(6) 0.0643(15) Uani d . . 1
H H16A 0.4376 -0.0704 0.28 0.077 Uiso calc U R 1
H H16B 0.2476 -0.0718 0.1561 0.077 Uiso calc U R 1
C C17 0.5146(12) -0.11603(19) 0.1397(6) 0.0642(15) Uani d . . 1
C C18 0.7280(14) -0.1329(2) 0.2007(8) 0.0780(19) Uani d . . 1
H H18 0.8136 -0.1173 0.2675 0.094 Uiso calc U R 1
C C19 0.815(2) -0.1722(3) 0.1642(11) 0.105(3) Uani d . . 1
H H19 0.9545 -0.1832 0.2079 0.126 Uiso calc U R 1
C C20 0.693(3) -0.1951(3) 0.0628(12) 0.114(4) Uani d . . 1
H H20 0.7529 -0.2213 0.0358 0.137 Uiso calc U R 1
C C21 0.487(3) -0.1791(3) 0.0030(9) 0.116(4) Uani d . . 1
H H21 0.4025 -0.1949 -0.0636 0.139 Uiso calc U R 1
C C22 0.4015(19) -0.1401(2) 0.0386(8) 0.087(2) Uani d . . 1
H H22 0.2622 -0.1296 -0.007 0.104 Uiso calc U R 1

loop_
_atom_site_aniso_label
_atom_site_aniso_U_11
_atom_site_aniso_U_22
_atom_site_aniso_U_33
_atom_site_aniso_U_12
_atom_site_aniso_U_13
_atom_site_aniso_U_23
N1 0.070(3) 0.076(3) 0.061(3) 0.002(3) 0.005(3) -0.008(2)
C2 0.052(3) 0.078(3) 0.047(3) 0.008(3) 0.007(3) -0.001(3)
C3 0.087(5) 0.101(5) 0.035(3) 0.015(4) 0.016(3) 0.003(3)
C4 0.117(7) 0.105(5) 0.039(3) 0.023(5) -0.003(4) -0.012(3)
C5 0.046(3) 0.082(3) 0.035(3) 0.006(3) 0.003(2) 0.005(2)
O6 0.109(4) 0.095(3) 0.044(2) 0.003(3) 0.035(2) 0.004(2)
C7 0.075(5) 0.086(4) 0.104(6) -0.005(4) -0.009(4) -0.012(4)
C8 0.081(5) 0.073(4) 0.070(4) -0.007(3) 0.017(4) -0.008(3)
C9 0.057(4) 0.104(5) 0.093(5) -0.007(4) 0.001(4) -0.016(4)
C10 0.101(7) 0.115(6) 0.116(7) -0.002(6) -0.001(6) 0.017(6)
C11 0.124(9) 0.092(6) 0.134(9) 0.018(6) 0.040(8) 0.023(6)
C12 0.172(12) 0.081(5) 0.092(6) 0.013(6) 0.015(8) -0.006(4)
C13 0.145(8) 0.083(5) 0.070(4) -0.009(5) -0.008(5) -0.008(3)
C14 0.053(3) 0.079(3) 0.034(2) 0.004(3) 0.000(2) 0.003(2)
O15 0.0368(18) 0.092(3) 0.062(2) 0.0016(19) 0.0007(18) 0.005(2)
C16 0.046(3) 0.088(4) 0.058(3) 0.000(3) 0.003(3) 0.009(3)
C17 0.065(4) 0.078(3) 0.049(3) -0.006(3) -0.003(3) 0.014(3)
C18 0.062(4) 0.092(5) 0.081(4) 0.004(3) -0.006(4) 0.009(4)
C19 0.104(6) 0.090(5) 0.121(7) 0.016(5) 0.001(6) 0.021(5)
C20 0.165(11) 0.075(5) 0.102(7) 0.002(6) 0.046(8) 0.013(5)
C21 0.185(12) 0.081(5) 0.081(5) -0.019(7) -0.011(7) 0.004(4)
C22 0.099(6) 0.093(5) 0.069(4) -0.012(4) -0.018(4) 0.015(4)

loop_
_atom_type_symbol
_atom_type_description
_atom_type_scat_dispersion_real
_atom_type_scat_dispersion_imag
_atom_type_scat_source
C C 0.0181 0.0091 'International Tables Vol C Tables 4.2.6.8 and 6.1.1.4'
H H 0.0000 0.0000 'International Tables Vol C Tables 4.2.6.8 and 6.1.1.4'
N N 0.0311 0.0180 'International Tables Vol C Tables 4.2.6.8 and 6.1.1.4'
O O 0.0492 0.0322 'International Tables Vol C Tables 4.2.6.8 and 6.1.1.4'

loop_
_geom_angle_atom_site_label_1
_geom_angle_atom_site_label_2
_geom_angle_atom_site_label_3
_geom_angle
C2 N1 C7 124.5(6)
C2 N1 C4 112.9(5)
C7 N1 C4 122.4(6)
O6 C2 N1 124.6(6)
O6 C2 C5 125.6(5)
N1 C2 C5 109.8(5)
C4 C3 C5 105.3(5)
C4 C3 H3A 110.7
C5 C3 H3A 110.7
C4 C3 H3B 110.7
C5 C3 H3B 110.7
H3A C3 H3B 108.8
N1 C4 C3 105.0(5)
N1 C4 H4A 110.7
C3 C4 H4A 110.7
N1 C4 H4B 110.7
C3 C4 H4B 110.7
H4A C4 H4B 108.8
C2 C5 C14 110.2(5)
C2 C5 C3 103.7(5)
C14 C5 C3 114.7(4)
C2 C5 H5 109.3
C14 C5 H5 109.3
C3 C5 H5 109.3
N1 C7 C8 113.6(7)
N1 C7 H7A 108.8
C8 C7 H7A 108.8
N1 C7 H7B 108.8
C8 C7 H7B 108.8
H7A C7 H7B 107.7
C9 C8 C13 118.8(8)
C9 C8 C7 121.5(6)
C13 C8 C7 119.6(8)
C8 C9 C10 121.3(8)
C8 C9 H9 119.3
C10 C9 H9 119.3
C11 C10 C9 118.1(10)
C11 C10 H10 120.9
C9 C10 H10 120.9
C12 C11 C10 120.8(10)
C12 C11 H11 119.6
C10 C11 H11 119.6
C11 C12 C13 120.7(9)
C11 C12 H12 119.6
C13 C12 H12 119.6
C8 C13 C12 120.1(10)
C8 C13 H13 120.0
C12 C13 H13 120.0
O15 C14 C16 112.4(5)
O15 C14 C5 112.7(5)
C16 C14 C5 111.2(5)
O15 C14 H14 106.7
C16 C14 H14 106.7
C5 C14 H14 106.7
C14 O15 H15 109.5
C17 C16 C14 115.0(5)
C17 C16 H16A 108.5
C14 C16 H16A 108.5
C17 C16 H16B 108.5
C14 C16 H16B 108.5
H16A C16 H16B 107.5
C22 C17 C18 116.4(7)
C22 C17 C16 122.5(6)
C18 C17 C16 121.1(6)
C19 C18 C17 121.4(8)
C19 C18 H18 119.3
C17 C18 H18 119.3
C20 C19 C18 119.8(10)
C20 C19 H19 120.1
C18 C19 H19 120.1
C21 C20 C19 119.4(9)
C21 C20 H20 120.3
C19 C20 H20 120.3
C20 C21 C22 121.0(10)
C20 C21 H21 119.5
C22 C21 H21 119.5
C21 C22 C17 122.0(9)
C21 C22 H22 119.0
C17 C22 H22 119.0

loop_
_geom_bond_atom_site_label_1
_geom_bond_atom_site_label_2
_geom_bond_distance
N1 C2 1.329(8)
N1 C7 1.446(9)
N1 C4 1.457(9)
C2 O6 1.232(7)
C2 C5 1.517(8)
C3 C4 1.503(10)
C3 C5 1.535(7)
C3 H3A 0.97
C3 H3B 0.97
C4 H4A 0.97
C4 H4B 0.97
C5 C14 1.530(8)
C5 H5 0.98
C7 C8 1.501(11)
C7 H7A 0.97
C7 H7B 0.97
C8 C9 1.375(11)
C8 C13 1.377(9)
C9 C10 1.401(14)
C9 H9 0.93
C10 C11 1.384(15)
C10 H10 0.93
C11 C12 1.349(17)
C11 H11 0.93
C12 C13 1.391(16)
C12 H12 0.93
C13 H13 0.93
C14 O15 1.398(8)
C14 C16 1.529(8)
C14 H14 0.98
O15 H15 0.82
C16 C17 1.487(9)
C16 H16A 0.97
C16 H16B 0.97
C17 C22 1.375(10)
C17 C18 1.395(10)
C18 C19 1.378(12)
C18 H18 0.93
C19 C20 1.376(16)
C19 H19 0.93
C20 C21 1.345(19)
C20 H20 0.93
C21 C22 1.365(13)
C21 H21 0.93
C22 H22 0.93

loop_
_geom_hbond_atom_site_label_D
_geom_hbond_atom_site_label_H
_geom_hbond_atom_site_label_A
_geom_hbond_site_symmetry_A
_geom_hbond_distance_DH
_geom_hbond_distance_HA
_geom_hbond_distance_DA
_geom_hbond_angle_DHA
C3 H3B O6 2_655 0.97 2.55 3.499(9) 166.6

loop_
_geom_torsion_atom_site_label_1
_geom_torsion_atom_site_label_2
_geom_torsion_atom_site_label_3
_geom_torsion_atom_site_label_4
_geom_torsion
C7 N1 C2 O6 -1.6(10)
C4 N1 C2 O6 172.7(7)
C7 N1 C2 C5 -179.4(6)
C4 N1 C2 C5 -5.1(8)
C2 N1 C4 C3 15.0(9)
C7 N1 C4 C3 -170.5(7)
C5 C3 C4 N1 -18.1(8)
O6 C2 C5 C14 52.2(8)
N1 C2 C5 C14 -130.0(5)
O6 C2 C5 C3 175.5(6)
N1 C2 C5 C3 -6.8(7)
C4 C3 C5 C2 15.2(7)
C4 C3 C5 C14 135.5(6)
C2 N1 C7 C8 107.4(8)
C4 N1 C7 C8 -66.5(10)
N1 C7 C8 C9 -59.5(10)
N1 C7 C8 C13 123.5(8)
C13 C8 C9 C10 -3.8(12)
C7 C8 C9 C10 179.2(8)
C8 C9 C10 C11 3.5(13)
C9 C10 C11 C12 -2.3(15)
C10 C11 C12 C13 1.4(17)
C9 C8 C13 C12 2.7(13)
C7 C8 C13 C12 179.8(9)
C11 C12 C13 C8 -1.6(16)
C2 C5 C14 O15 52.1(6)
C3 C5 C14 O15 -64.4(7)
C2 C5 C14 C16 179.4(5)
C3 C5 C14 C16 62.9(7)
O15 C14 C16 C17 -63.8(6)
C5 C14 C16 C17 168.7(5)
C14 C16 C17 C22 -97.6(8)
C14 C16 C17 C18 80.1(7)
C22 C17 C18 C19 -2.0(10)
C16 C17 C18 C19 -179.8(7)
C17 C18 C19 C20 1.8(13)
C18 C19 C20 C21 -1.6(14)
C19 C20 C21 C22 1.9(16)
C20 C21 C22 C17 -2.3(15)
C18 C17 C22 C21 2.3(11)
C16 C17 C22 C21 -180.0(8)
